data_7711385
loop_
_publ_author_name
'Storm Thomsen, Maria'
'Parsons, Simon'
'S\/orensen, Thomas Just'

_publ_section_title
;
 Invisible strings. The first single crystal of the cTSAP form of
 [Eu(DOTA)(H2O)]&#x2212; has an electronic structure similar to one of the
 reported cSAP forms
;
_journal_name_full 'Dalton Transactions'
_journal_paper_doi 10.1039/D2DT02633C
_journal_year 2022
_chemical_formula_moiety 'C16 H34 Eu N4 O13 Sr, N O3'
_chemical_formula_sum 'C16 H34 Eu N5 O16 Sr'
_chemical_formula_weight 792.06
_space_group_crystal_system triclinic
_space_group_IT_number 2
_space_group_name_Hall '-P 1'
_space_group_name_H-M_alt 'P -1'
_atom_sites_solution_hydrogens mixed
_audit_creation_date 2022-05-04
_audit_creation_method
;
Olex2 1.5
(compiled 2021.12.09 svn.r5202d8cf for OlexSys, GUI svn.r6439)
;
_audit_update_record
;
2022-05-04 deposited with the CCDC.	2022-09-26 downloaded from the CCDC.
;
_cell_angle_alpha 85.531(6)
_cell_angle_beta 82.580(6)
_cell_angle_gamma 83.711(6)
_cell_formula_units_Z 2
_cell_length_a 8.9141(14)
_cell_length_b 9.2988(15)
_cell_length_c 15.741(3)
_cell_measurement_reflns_used 9852
_cell_measurement_temperature 100
_cell_measurement_theta_max 31.06
_cell_measurement_theta_min 2.21
_cell_volume 1283.4(4)
_computing_cell_refinement 'SAINT V8.40A (Bruker, 2019)'
_computing_data_reduction 'SAINT V8.40A (Bruker, 2019)'
_computing_molecular_graphics 'Olex2 1.5 (Dolomanov et al., 2009)'
_computing_publication_material 'Olex2 1.5 (Dolomanov et al., 2009)'
_computing_structure_refinement 'SHELXL 2018/3 (Sheldrick, 2015)'
_computing_structure_solution 'SHELXT 2018/2 (Sheldrick, 2018)'
_diffrn_ambient_temperature 100.00
_diffrn_measured_fraction_theta_full 1.000
_diffrn_measured_fraction_theta_max 1.000
_diffrn_measurement_device_type 'Bruker APEX-II CCD'
_diffrn_measurement_method '\f and \w scans'
_diffrn_radiation_type MoK\a
_diffrn_radiation_wavelength 0.71073
_diffrn_reflns_av_R_equivalents 0.0693
_diffrn_reflns_av_unetI/netI 0.0431
_diffrn_reflns_Laue_measured_fraction_full 1.000
_diffrn_reflns_Laue_measured_fraction_max 1.000
_diffrn_reflns_limit_h_max 11
_diffrn_reflns_limit_h_min -11
_diffrn_reflns_limit_k_max 11
_diffrn_reflns_limit_k_min -11
_diffrn_reflns_limit_l_max 20
_diffrn_reflns_limit_l_min -20
_diffrn_reflns_number 38046
_diffrn_reflns_point_group_measured_fraction_full 1.000
_diffrn_reflns_point_group_measured_fraction_max 1.000
_diffrn_reflns_theta_full 25.242
_diffrn_reflns_theta_max 27.103
_diffrn_reflns_theta_min 1.307
_exptl_absorpt_coefficient_mu 4.585
_exptl_absorpt_correction_T_max 0.7462
_exptl_absorpt_correction_T_min 0.4867
_exptl_absorpt_correction_type multi-scan
_exptl_absorpt_process_details
;
SADABS-2016/2 (Bruker,2016/2) was used for absorption correction.
wR2(int) was 0.1281 before and 0.0901 after correction.
The Ratio of minimum to maximum transmission is 0.6522.
The \l/2 correction factor is Not present.
;
_exptl_crystal_colour 'clear whiteish colourless'
_exptl_crystal_colour_lustre clear
_exptl_crystal_colour_modifier whiteish
_exptl_crystal_colour_primary colourless
_exptl_crystal_density_diffrn 2.050
_exptl_crystal_description rhombohedral
_exptl_crystal_F_000 788
_exptl_crystal_size_max 0.522
_exptl_crystal_size_mid 0.375
_exptl_crystal_size_min 0.08
_refine_diff_density_max 1.701
_refine_diff_density_min -1.570
_refine_diff_density_rms 0.167
_refine_ls_extinction_method none
_refine_ls_goodness_of_fit_ref 1.067
_refine_ls_hydrogen_treatment mixed
_refine_ls_matrix_type full
_refine_ls_number_parameters 376
_refine_ls_number_reflns 5667
_refine_ls_number_restraints 12
_refine_ls_restrained_S_all 1.066
_refine_ls_R_factor_all 0.0422
_refine_ls_R_factor_gt 0.0364
_refine_ls_shift/su_max 0.001
_refine_ls_shift/su_mean 0.000
_refine_ls_structure_factor_coef Fsqd
_refine_ls_weighting_details 'w=1/[\s^2^(Fo^2^)+(0.0104P)^2^+10.1767P] where P=(Fo^2^+2Fc^2^)/3'
_refine_ls_weighting_scheme calc
_refine_ls_wR_factor_gt 0.0763
_refine_ls_wR_factor_ref 0.0783
_reflns_Friedel_coverage 0.000
_reflns_number_gt 5122
_reflns_number_total 5667
_reflns_threshold_expression 'I > 2\s(I)'
_cod_data_source_file d2dt02633c4.cif
_cod_data_source_block mo_d8v4777_0m
_cod_database_code 7711385
_shelx_shelxl_version_number 2018/3
_shelx_space_group_comment
;
The symmetry employed for this shelxl refinement is uniquely defined
by the following loop, which should always be used as a source of
symmetry information in preference to the above space-group names.
They are only intended as comments.
;
_shelx_estimated_absorpt_t_max 0.711
_shelx_estimated_absorpt_t_min 0.198
_olex2_refinement_description
;
1. Fixed Uiso
 At 1.2 times of:
  All C(H,H) groups
 At 1.5 times of:
  All O(H) groups, All O(H,H) groups
2. Uiso/Uaniso restraints and constraints
C8 \\sim C2 \\sim N2: within 1.7A with sigma of 0.001 and sigma for terminal
atoms of 0.002 within 1.7A
3.a Free rotating group:
 O10(H10A,H10B), O13(H13A,H13B)
3.b Rotating group:
 O12(H12A), O16(H16A)
3.c Secondary CH2 refined with riding coordinates:
 C4(H4A,H4B), C6(H6A,H6B), C8(H8A,H8B), C10(H10C,H10D), C14(H14C,H14D),
 C16(H16C,H16D), C17(H17A,H17B), C9(H9A,H9B), C5(H5A,H5B), C13(H13C,H13D),
 C7(H7A,H7B), C15(H15A,H15B)
;
_olex2_submission_special_instructions 'No special instructions were received'

loop_
_space_group_symop_operation_xyz
'x, y, z'
'-x, -y, -z'

loop_
_atom_site_label
_atom_site_type_symbol
_atom_site_fract_x
_atom_site_fract_y
_atom_site_fract_z
_atom_site_U_iso_or_equiv
_atom_site_adp_type
_atom_site_occupancy
_atom_site_site_symmetry_order
_atom_site_calc_flag
_atom_site_refinement_flags_posn
_atom_site_refinement_flags_adp
_atom_site_refinement_flags_occupancy
_atom_site_disorder_assembly
_atom_site_disorder_group
Eu1 Eu 0.38271(2) 0.24703(2) 0.70934(2) 0.00572(7) Uani 1 1 d . . . . .
Sr1 Sr -0.19119(4) 0.66411(4) 0.54021(3) 0.00624(10) Uani 1 1 d . . . . .
O1 O 0.1639(3) 0.2885(3) 0.6330(2) 0.0068(6) Uani 1 1 d . . . . .
O4 O 0.8583(3) 0.0756(4) 0.6612(2) 0.0108(7) Uani 1 1 d . . . . .
O6 O 0.3976(4) 0.4974(3) 0.6676(2) 0.0097(7) Uani 1 1 d . . . . .
O8 O 0.4149(3) 0.0186(3) 0.6484(2) 0.0090(6) Uani 1 1 d . . . . .
O10 O -0.3383(4) 0.9155(3) 0.5426(2) 0.0115(7) Uani 1 1 d G . . . .
H10A H -0.410604 0.942647 0.582359 0.017 Uiso 1 1 d G U . . .
H10B H -0.327548 0.992449 0.508198 0.017 Uiso 1 1 d G U . . .
O12 O -0.2908(4) 0.4305(4) 0.4924(2) 0.0099(7) Uani 1 1 d . . . . .
H12A H -0.216875 0.359912 0.489089 0.015 Uiso 1 1 d R U . . .
O14 O 0.4552(4) 0.2828(4) 0.5502(2) 0.0102(7) Uani 1 1 d . . . . .
O16 O 0.0480(4) 0.8009(4) 0.4983(2) 0.0121(7) Uani 1 1 d . . . . .
H16A H 0.056650 0.825406 0.443434 0.018 Uiso 1 1 d R U . . .
O2 O -0.0157(4) 0.4573(3) 0.5971(2) 0.0108(7) Uani 1 1 d . . . . .
O9 O 0.6516(3) 0.2346(3) 0.6799(2) 0.0096(7) Uani 1 1 d . . . . .
O5 O -0.0551(4) 0.7481(4) 0.8462(2) 0.0201(8) Uani 1 1 d . . . . .
O11 O 0.5783(4) 0.6503(4) 0.6540(2) 0.0140(7) Uani 1 1 d . . . . .
O3 O 0.2718(4) -0.1186(4) 0.5893(2) 0.0123(7) Uani 1 1 d . . . . .
O13 O -0.1022(4) 0.7716(4) 0.6701(2) 0.0137(7) Uani 1 1 d G . . . .
H13A H -0.117302 0.865640 0.669820 0.021 Uiso 1 1 d G U . . .
H13B H -0.094533 0.743477 0.723565 0.021 Uiso 1 1 d G U . . .
N1 N 0.1262(4) 0.3437(4) 0.7994(2) 0.0075(8) Uani 1 1 d . . . . .
O7 O -0.2113(4) 0.8320(4) 0.9512(2) 0.0221(8) Uani 1 1 d . . . . .
N4 N 0.4284(4) 0.4135(4) 0.8305(3) 0.0088(8) Uani 1 1 d . . . . .
O15 O -0.2239(5) 0.6154(5) 0.9130(3) 0.0303(10) Uani 1 1 d . . . . .
N2 N 0.5394(4) 0.1039(4) 0.8266(3) 0.0090(6) Uani 1 1 d . U . . .
N3 N 0.2384(4) 0.0344(4) 0.7961(3) 0.0084(8) Uani 1 1 d . . . . .
N6 N -0.1639(5) 0.7315(5) 0.9031(3) 0.0143(9) Uani 1 1 d . . . . .
C4 C 0.4506(5) 0.0034(5) 0.8865(3) 0.0085(9) Uani 1 1 d . . . . .
H4A H 0.389280 0.058688 0.932476 0.010 Uiso 1 1 calc R U . . .
H4B H 0.521410 -0.070218 0.913750 0.010 Uiso 1 1 calc R U . . .
C6 C 0.1510(5) 0.4137(5) 0.8773(3) 0.0094(9) Uani 1 1 d . . . . .
H6A H 0.168961 0.338251 0.923890 0.011 Uiso 1 1 calc R U . . .
H6B H 0.058666 0.477484 0.896902 0.011 Uiso 1 1 calc R U . . .
C8 C 0.6666(5) 0.0222(5) 0.7751(3) 0.0093(6) Uani 1 1 d . U . . .
H8A H 0.629908 -0.063357 0.753680 0.011 Uiso 1 1 calc R U . . .
H8B H 0.747301 -0.012683 0.811604 0.011 Uiso 1 1 calc R U . . .
C10 C 0.3465(5) -0.0715(5) 0.8396(3) 0.0099(9) Uani 1 1 d . . . . .
H10C H 0.408577 -0.131838 0.796242 0.012 Uiso 1 1 calc R U . . .
H10D H 0.288216 -0.136589 0.880967 0.012 Uiso 1 1 calc R U . . .
C12 C 0.0636(5) 0.3935(5) 0.6506(3) 0.0080(9) Uani 1 1 d . . . . .
C14 C 0.5388(5) 0.5099(5) 0.7851(3) 0.0101(9) Uani 1 1 d . . . . .
H14C H 0.642251 0.458010 0.781815 0.012 Uiso 1 1 calc R U . . .
H14D H 0.537835 0.596266 0.818249 0.012 Uiso 1 1 calc R U . . .
C16 C 0.6048(5) 0.2068(5) 0.8761(3) 0.0101(9) Uani 1 1 d . . . . .
H16C H 0.691988 0.246352 0.839866 0.012 Uiso 1 1 calc R U . . .
H16D H 0.643373 0.153560 0.927072 0.012 Uiso 1 1 calc R U . . .
C17 C 0.4907(5) 0.3302(5) 0.9048(3) 0.0105(9) Uani 1 1 d . . . . .
H17A H 0.406548 0.291527 0.944138 0.013 Uiso 1 1 calc R U . . .
H17B H 0.540005 0.395662 0.936787 0.013 Uiso 1 1 calc R U . . .
C9 C 0.0264(5) 0.2249(5) 0.8247(3) 0.0092(9) Uani 1 1 d . . . . .
H9A H -0.020315 0.203074 0.774031 0.011 Uiso 1 1 calc R U . . .
H9B H -0.056702 0.258735 0.868824 0.011 Uiso 1 1 calc R U . . .
C5 C 0.2862(5) 0.5026(5) 0.8595(3) 0.0100(9) Uani 1 1 d . . . . .
H5A H 0.265782 0.580686 0.814800 0.012 Uiso 1 1 calc R U . . .
H5B H 0.299018 0.548624 0.912360 0.012 Uiso 1 1 calc R U . . .
C11 C 0.5024(5) 0.5585(5) 0.6947(3) 0.0105(9) Uani 1 1 d . . . . .
C3 C 0.2970(5) -0.0504(5) 0.6495(3) 0.0094(9) Uani 1 1 d . . . . .
C13 C 0.1104(5) 0.0876(5) 0.8596(3) 0.0094(9) Uani 1 1 d . . . . .
H13C H 0.150217 0.106665 0.913121 0.011 Uiso 1 1 calc R U . . .
H13D H 0.039298 0.012178 0.873727 0.011 Uiso 1 1 calc R U . . .
C7 C 0.0494(5) 0.4486(5) 0.7395(3) 0.0091(9) Uani 1 1 d . . . . .
H7A H 0.094725 0.541755 0.736125 0.011 Uiso 1 1 calc R U . . .
H7B H -0.059591 0.466764 0.761826 0.011 Uiso 1 1 calc R U . . .
C15 C 0.1816(5) -0.0399(5) 0.7285(3) 0.0085(9) Uani 1 1 d . . . . .
H15A H 0.086019 0.014201 0.712913 0.010 Uiso 1 1 calc R U . . .
H15B H 0.158800 -0.138553 0.751113 0.010 Uiso 1 1 calc R U . . .
C2 C 0.7315(5) 0.1185(5) 0.6993(3) 0.0090(6) Uani 1 1 d . U . . .
H14A H 0.459(6) 0.207(6) 0.521(4) 0.010(14) Uiso 1 1 d . . . . .
H14B H 0.524(8) 0.317(8) 0.537(5) 0.03(2) Uiso 1 1 d . . . . .
H12B H -0.315(6) 0.444(6) 0.447(4) 0.008(14) Uiso 1 1 d . . . . .
H16B H 0.090(7) 0.836(7) 0.533(4) 0.018(16) Uiso 1 1 d . . . . .

loop_
_atom_site_aniso_label
_atom_site_aniso_U_11
_atom_site_aniso_U_22
_atom_site_aniso_U_33
_atom_site_aniso_U_23
_atom_site_aniso_U_13
_atom_site_aniso_U_12
Eu1 0.00301(10) 0.00671(11) 0.00776(12) 0.00034(8) -0.00214(8) -0.00077(7)
Sr1 0.00420(19) 0.0063(2) 0.0084(2) 0.00008(15) -0.00190(15) -0.00049(15)
O1 0.0048(14) 0.0083(15) 0.0074(16) -0.0020(12) -0.0007(12) -0.0005(12)
O4 0.0043(15) 0.0144(17) 0.0136(18) -0.0006(13) -0.0011(12) -0.0002(12)
O6 0.0098(16) 0.0085(16) 0.0113(17) -0.0002(13) -0.0034(13) -0.0008(12)
O8 0.0049(15) 0.0101(16) 0.0119(17) 0.0000(13) -0.0013(12) -0.0007(12)
O10 0.0108(16) 0.0075(16) 0.0150(18) 0.0004(13) 0.0003(13) 0.0018(13)
O12 0.0091(16) 0.0105(17) 0.0105(18) 0.0001(14) -0.0048(14) 0.0005(13)
O14 0.0078(17) 0.0129(18) 0.0096(17) -0.0017(14) 0.0014(13) -0.0023(14)
O16 0.0116(16) 0.0162(18) 0.0100(17) 0.0004(14) -0.0030(14) -0.0076(14)
O2 0.0096(16) 0.0087(16) 0.0151(18) -0.0017(13) -0.0066(13) 0.0011(12)
O9 0.0055(15) 0.0123(16) 0.0113(17) 0.0024(13) -0.0018(12) -0.0029(12)
O5 0.0166(18) 0.030(2) 0.0110(18) 0.0006(15) 0.0061(14) -0.0003(16)
O11 0.0118(16) 0.0135(17) 0.0168(19) 0.0007(14) 0.0006(14) -0.0058(13)
O3 0.0120(16) 0.0144(17) 0.0119(17) -0.0028(14) -0.0031(13) -0.0039(13)
O13 0.0164(17) 0.0131(17) 0.0124(18) -0.0015(14) -0.0040(14) -0.0016(14)
N1 0.0066(18) 0.013(2) 0.0029(18) 0.0017(15) -0.0029(14) -0.0013(15)
O7 0.024(2) 0.024(2) 0.016(2) -0.0052(16) -0.0011(16) 0.0070(16)
N4 0.0054(18) 0.0092(19) 0.012(2) -0.0004(15) -0.0021(15) -0.0021(15)
O15 0.030(2) 0.032(2) 0.032(2) -0.0049(19) 0.0001(19) -0.0183(19)
N2 0.0053(13) 0.0094(13) 0.0126(14) 0.0018(12) -0.0040(11) -0.0003(11)
N3 0.0051(17) 0.0065(18) 0.014(2) -0.0020(15) -0.0038(15) 0.0009(14)
N6 0.013(2) 0.016(2) 0.013(2) 0.0009(17) -0.0045(17) -0.0015(17)
C4 0.007(2) 0.012(2) 0.007(2) 0.0006(17) -0.0012(17) -0.0010(17)
C6 0.006(2) 0.010(2) 0.011(2) -0.0008(18) -0.0010(17) 0.0004(17)
C8 0.0053(12) 0.0100(13) 0.0128(14) 0.0016(11) -0.0042(11) 0.0000(11)
C10 0.005(2) 0.010(2) 0.015(2) 0.0013(18) -0.0029(17) -0.0008(17)
C12 0.006(2) 0.011(2) 0.008(2) 0.0013(17) -0.0006(17) -0.0066(17)
C14 0.007(2) 0.012(2) 0.012(2) -0.0008(18) -0.0031(17) -0.0036(17)
C16 0.009(2) 0.015(2) 0.007(2) 0.0030(18) -0.0043(17) -0.0040(18)
C17 0.009(2) 0.014(2) 0.010(2) 0.0026(18) -0.0027(17) -0.0033(18)
C9 0.005(2) 0.013(2) 0.010(2) -0.0004(18) 0.0005(17) -0.0019(17)
C5 0.009(2) 0.011(2) 0.011(2) -0.0040(18) -0.0034(17) 0.0000(17)
C11 0.005(2) 0.011(2) 0.015(3) -0.0031(18) 0.0014(18) 0.0009(17)
C3 0.008(2) 0.007(2) 0.014(2) 0.0019(18) -0.0060(18) 0.0013(17)
C13 0.008(2) 0.011(2) 0.009(2) -0.0002(18) 0.0008(17) 0.0003(17)
C7 0.006(2) 0.008(2) 0.013(2) -0.0011(18) -0.0040(17) 0.0041(17)
C15 0.007(2) 0.009(2) 0.010(2) -0.0011(17) -0.0001(17) -0.0043(17)
C2 0.0055(13) 0.0101(14) 0.0123(15) 0.0006(12) -0.0048(12) -0.0009(12)

loop_
_atom_type_symbol
_atom_type_description
_atom_type_scat_dispersion_real
_atom_type_scat_dispersion_imag
_atom_type_scat_source
C C 0.0033 0.0016 'International Tables Vol C Tables 4.2.6.8 and 6.1.1.4'
H H 0.0000 0.0000 'International Tables Vol C Tables 4.2.6.8 and 6.1.1.4'
Eu Eu -0.1578 3.6682 'International Tables Vol C Tables 4.2.6.8 and 6.1.1.4'
N N 0.0061 0.0033 'International Tables Vol C Tables 4.2.6.8 and 6.1.1.4'
O O 0.0106 0.0060 'International Tables Vol C Tables 4.2.6.8 and 6.1.1.4'
Sr Sr -1.5307 3.2498 'International Tables Vol C Tables 4.2.6.8 and 6.1.1.4'

loop_
_exptl_crystal_face_index_h
_exptl_crystal_face_index_k
_exptl_crystal_face_index_l
_exptl_crystal_face_perp_dist
1.00 0.00 0.00 0.1760
0.00 1.00 0.00 0.0670
0.00 -1.00 0.00 0.1320
1.00 1.00 0.00 0.0690
-1.00 -1.00 0.00 0.1890
0.00 0.00 1.00 0.0060
0.00 0.00 -1.00 0.0400

loop_
_geom_angle_atom_site_label_1
_geom_angle_atom_site_label_2
_geom_angle_atom_site_label_3
_geom_angle
_geom_angle_site_symmetry_1
_geom_angle_site_symmetry_3
_geom_angle_publ_flag
O1 Eu1 O14 68.02(11) . . ?
O1 Eu1 N1 64.04(11) . . ?
O1 Eu1 N4 122.71(11) . . ?
O1 Eu1 N2 152.05(11) . . ?
O1 Eu1 N3 85.02(11) . . ?
O1 Eu1 C11 102.46(11) . . ?
O1 Eu1 C3 69.36(11) . . ?
O1 Eu1 C2 145.02(11) . . ?
O6 Eu1 O1 81.51(10) . . ?
O6 Eu1 O14 69.37(12) . . ?
O6 Eu1 N1 83.45(11) . . ?
O6 Eu1 N4 63.68(11) . . ?
O6 Eu1 N2 123.42(11) . . ?
O6 Eu1 N3 150.81(11) . . ?
O6 Eu1 C11 20.99(11) . . ?
O6 Eu1 C3 143.84(11) . . ?
O6 Eu1 C2 103.10(11) . . ?
O8 Eu1 O1 83.89(10) . . ?
O8 Eu1 O6 140.15(11) . . ?
O8 Eu1 O14 70.78(12) . . ?
O8 Eu1 O9 84.00(11) . . ?
O8 Eu1 N1 122.18(11) . . ?
O8 Eu1 N4 150.44(11) . . ?
O8 Eu1 N2 82.88(11) . . ?
O8 Eu1 N3 62.84(12) . . ?
O8 Eu1 C11 144.05(12) . . ?
O8 Eu1 C3 20.84(11) . . ?
O8 Eu1 C2 70.37(11) . . ?
O14 Eu1 N1 127.49(11) . . ?
O14 Eu1 N4 128.13(12) . . ?
O14 Eu1 N2 129.17(12) . . ?
O14 Eu1 N3 128.26(12) . . ?
O14 Eu1 C11 78.87(13) . . ?
O14 Eu1 C3 79.88(12) . . ?
O14 Eu1 C2 81.07(12) . . ?
O9 Eu1 O1 138.92(11) . . ?
O9 Eu1 O6 83.16(11) . . ?
O9 Eu1 O14 70.93(11) . . ?
O9 Eu1 N1 150.44(11) . . ?
O9 Eu1 N4 82.61(11) . . ?
O9 Eu1 N2 63.54(11) . . ?
O9 Eu1 N3 122.83(11) . . ?
O9 Eu1 C11 67.89(11) . . ?
O9 Eu1 C3 104.76(11) . . ?
O9 Eu1 C2 20.14(11) . . ?
N1 Eu1 N4 67.83(11) . . ?
N1 Eu1 N2 103.33(12) . . ?
N1 Eu1 N3 67.37(12) . . ?
N1 Eu1 C11 91.47(12) . . ?
N1 Eu1 C3 101.59(12) . . ?
N1 Eu1 C2 150.41(12) . . ?
N4 Eu1 N2 67.56(12) . . ?
N4 Eu1 N3 103.61(12) . . ?
N4 Eu1 C11 49.65(12) . . ?
N4 Eu1 C3 151.34(12) . . ?
N4 Eu1 C2 88.99(12) . . ?
N2 Eu1 N3 67.04(11) . . ?
N2 Eu1 C11 102.71(12) . . ?
N2 Eu1 C3 90.61(12) . . ?
N2 Eu1 C2 48.86(12) . . ?
N3 Eu1 C11 152.05(12) . . ?
N3 Eu1 C3 48.90(12) . . ?
N3 Eu1 C2 102.78(11) . . ?
C11 Eu1 C3 158.75(12) . . ?
C11 Eu1 C2 86.56(12) . . ?
C3 Eu1 C2 90.02(11) . . ?
Sr1 Sr1 Eu1 98.950(16) 2_566 2_566 ?
O1 Sr1 Eu1 27.25(6) 2_566 2_566 ?
O1 Sr1 Sr1 78.58(7) 2_566 2_566 ?
O1 Sr1 O14 58.75(9) 2_566 2_566 ?
O1 Sr1 O2 46.56(9) 2_566 2_566 ?
O1 Sr1 C12 23.70(10) 2_566 2_566 ?
O10 Sr1 Eu1 72.59(8) . 2_566 ?
O10 Sr1 Sr1 155.86(8) . 2_566 ?
O10 Sr1 O1 85.24(10) . 2_566 ?
O10 Sr1 O12 125.26(11) . . ?
O10 Sr1 O14 61.73(11) . 2_566 ?
O10 Sr1 O16 85.47(11) . . ?
O10 Sr1 O2 128.15(10) . 2_566 ?
O10 Sr1 O11 72.43(11) . 1_455 ?
O10 Sr1 O13 77.21(11) . . ?
O10 Sr1 C12 108.37(12) . 2_566 ?
O12 Sr1 Eu1 68.88(8) . 2_566 ?
O12 Sr1 Sr1 68.70(7) . 2_566 ?
O12 Sr1 O1 77.84(10) . 2_566 ?
O12 Sr1 O14 65.01(11) . 2_566 ?
O12 Sr1 O2 69.78(10) . 2_566 ?
O12 Sr1 C12 68.92(11) . 2_566 ?
O14 Sr1 Eu1 31.50(7) 2_566 2_566 ?
O14 Sr1 Sr1 121.58(7) 2_566 2_566 ?
O14 Sr1 C12 76.04(11) 2_566 2_566 ?
O16 Sr1 Eu1 97.00(8) . 2_566 ?
O16 Sr1 Sr1 72.93(8) . 2_566 ?
O16 Sr1 O1 73.86(10) . 2_566 ?
O16 Sr1 O12 135.84(11) . . ?
O16 Sr1 O14 122.61(11) . 2_566 ?
O16 Sr1 O2 66.12(10) . 2_566 ?
O16 Sr1 O13 67.17(11) . . ?
O16 Sr1 C12 71.57(11) . 2_566 ?
O2 Sr1 Eu1 132.49(8) . 2_566 ?
O2 Sr1 Eu1 69.29(6) 2_566 2_566 ?
O2 Sr1 Sr1 37.19(8) . 2_566 ?
O2 Sr1 Sr1 32.14(6) 2_566 2_566 ?
O2 Sr1 O1 115.66(10) . 2_566 ?
O2 Sr1 O10 154.57(11) . . ?
O2 Sr1 O12 75.74(10) . . ?
O2 Sr1 O14 97.44(9) 2_566 2_566 ?
O2 Sr1 O14 140.72(11) . 2_566 ?
O2 Sr1 O16 86.78(11) . . ?
O2 Sr1 O2 69.33(12) . 2_566 ?
O2 Sr1 O11 99.87(11) . 1_455 ?
O2 Sr1 O13 77.45(11) . . ?
O2 Sr1 C12 91.98(11) . 2_566 ?
O2 Sr1 C12 23.35(10) 2_566 2_566 ?
O11 Sr1 Eu1 105.22(8) 1_455 2_566 ?
O11 Sr1 Sr1 131.58(8) 1_455 2_566 ?
O11 Sr1 O1 132.47(10) 1_455 2_566 ?
O11 Sr1 O12 81.81(11) 1_455 . ?
O11 Sr1 O14 73.73(11) 1_455 2_566 ?
O11 Sr1 O16 141.76(11) 1_455 . ?
O11 Sr1 O2 151.22(10) 1_455 2_566 ?
O11 Sr1 O13 77.54(11) 1_455 . ?
O11 Sr1 C12 144.62(11) 1_455 2_566 ?
O13 Sr1 Eu1 146.95(8) . 2_566 ?
O13 Sr1 Sr1 103.25(8) . 2_566 ?
O13 Sr1 O1 138.14(10) . 2_566 ?
O13 Sr1 O12 142.55(11) . . ?
O13 Sr1 O14 135.16(11) . 2_566 ?
O13 Sr1 O2 123.09(10) . 2_566 ?
O13 Sr1 C12 137.80(11) . 2_566 ?
C12 Sr1 Eu1 46.33(8) 2_566 2_566 ?
C12 Sr1 Sr1 55.00(8) 2_566 2_566 ?
Eu1 O1 Sr1 121.61(12) . 2_566 ?
C12 O1 Eu1 120.0(3) . . ?
C12 O1 Sr1 97.2(3) . 2_566 ?
C11 O6 Eu1 117.1(3) . . ?
C3 O8 Eu1 118.3(3) . . ?
Sr1 O10 H10A 124.7 . . ?
Sr1 O10 H10B 130.6 . . ?
H10A O10 H10B 104.6 . . ?
Sr1 O12 H12A 109.6 . . ?
Sr1 O12 H12B 111(4) . . ?
H12A O12 H12B 105.5 . . ?
Eu1 O14 Sr1 111.62(13) . 2_566 ?
Eu1 O14 H14A 117(4) . . ?
Eu1 O14 H14B 116(6) . . ?
Sr1 O14 H14A 76(4) 2_566 . ?
Sr1 O14 H14B 123(6) 2_566 . ?
H14A O14 H14B 107(7) . . ?
Sr1 O16 H16A 109.3 . . ?
Sr1 O16 H16B 123(4) . . ?
H16A O16 H16B 125.1 . . ?
Sr1 O2 Sr1 110.68(12) . 2_566 ?
C12 O2 Sr1 154.5(3) . . ?
C12 O2 Sr1 90.4(3) . 2_566 ?
C2 O9 Eu1 119.7(3) . . ?
C11 O11 Sr1 139.5(3) . 1_655 ?
Sr1 O13 H13A 114.1 . . ?
Sr1 O13 H13B 136.1 . . ?
H13A O13 H13B 104.4 . . ?
C6 N1 Eu1 112.8(3) . . ?
C6 N1 C9 109.3(3) . . ?
C9 N1 Eu1 111.2(3) . . ?
C7 N1 Eu1 104.7(3) . . ?
C7 N1 C6 111.0(4) . . ?
C7 N1 C9 107.7(3) . . ?
C14 N4 Eu1 103.0(3) . . ?
C14 N4 C17 111.0(3) . . ?
C17 N4 Eu1 113.1(3) . . ?
C5 N4 Eu1 110.2(3) . . ?
C5 N4 C14 108.8(4) . . ?
C5 N4 C17 110.4(4) . . ?
C4 N2 Eu1 113.9(3) . . ?
C8 N2 Eu1 103.5(3) . . ?
C8 N2 C4 110.7(4) . . ?
C8 N2 C16 108.0(3) . . ?
C16 N2 Eu1 110.4(3) . . ?
C16 N2 C4 110.0(4) . . ?
C10 N3 Eu1 110.9(3) . . ?
C13 N3 Eu1 113.2(3) . . ?
C13 N3 C10 109.9(4) . . ?
C15 N3 Eu1 103.9(3) . . ?
C15 N3 C10 108.1(3) . . ?
C15 N3 C13 110.6(3) . . ?
O5 N6 O7 119.3(4) . . ?
O5 N6 O15 120.6(4) . . ?
O15 N6 O7 120.0(4) . . ?
N2 C4 H4A 109.4 . . ?
N2 C4 H4B 109.4 . . ?
N2 C4 C10 111.0(4) . . ?
H4A C4 H4B 108.0 . . ?
C10 C4 H4A 109.4 . . ?
C10 C4 H4B 109.4 . . ?
N1 C6 H6A 109.4 . . ?
N1 C6 H6B 109.4 . . ?
N1 C6 C5 111.1(4) . . ?
H6A C6 H6B 108.0 . . ?
C5 C6 H6A 109.4 . . ?
C5 C6 H6B 109.4 . . ?
N2 C8 H8A 109.6 . . ?
N2 C8 H8B 109.6 . . ?
N2 C8 C2 110.3(4) . . ?
H8A C8 H8B 108.1 . . ?
C2 C8 H8A 109.6 . . ?
C2 C8 H8B 109.6 . . ?
N3 C10 C4 111.9(4) . . ?
N3 C10 H10C 109.2 . . ?
N3 C10 H10D 109.2 . . ?
C4 C10 H10C 109.2 . . ?
C4 C10 H10D 109.2 . . ?
H10C C10 H10D 107.9 . . ?
Sr1 C12 Eu1 89.06(12) 2_566 . ?
O1 C12 Eu1 40.0(2) . . ?
O1 C12 Sr1 59.1(2) . 2_566 ?
O1 C12 C7 117.5(4) . . ?
O2 C12 Eu1 152.7(3) . . ?
O2 C12 Sr1 66.2(3) . 2_566 ?
O2 C12 O1 123.2(4) . . ?
O2 C12 C7 119.2(4) . . ?
C7 C12 Eu1 80.6(2) . . ?
C7 C12 Sr1 160.5(3) . 2_566 ?
N4 C14 H14C 109.2 . . ?
N4 C14 H14D 109.2 . . ?
N4 C14 C11 112.0(4) . . ?
H14C C14 H14D 107.9 . . ?
C11 C14 H14C 109.2 . . ?
C11 C14 H14D 109.2 . . ?
N2 C16 H16C 109.1 . . ?
N2 C16 H16D 109.1 . . ?
N2 C16 C17 112.6(4) . . ?
H16C C16 H16D 107.8 . . ?
C17 C16 H16C 109.1 . . ?
C17 C16 H16D 109.1 . . ?
N4 C17 C16 111.3(4) . . ?
N4 C17 H17A 109.4 . . ?
N4 C17 H17B 109.4 . . ?
C16 C17 H17A 109.4 . . ?
C16 C17 H17B 109.4 . . ?
H17A C17 H17B 108.0 . . ?
N1 C9 H9A 109.0 . . ?
N1 C9 H9B 109.0 . . ?
N1 C9 C13 113.1(4) . . ?
H9A C9 H9B 107.8 . . ?
C13 C9 H9A 109.0 . . ?
C13 C9 H9B 109.0 . . ?
N4 C5 C6 112.2(4) . . ?
N4 C5 H5A 109.2 . . ?
N4 C5 H5B 109.2 . . ?
C6 C5 H5A 109.2 . . ?
C6 C5 H5B 109.2 . . ?
H5A C5 H5B 107.9 . . ?
O6 C11 Eu1 41.9(2) . . ?
O6 C11 C14 116.4(4) . . ?
O11 C11 Eu1 149.7(3) . . ?
O11 C11 O6 126.2(5) . . ?
O11 C11 C14 117.4(4) . . ?
C14 C11 Eu1 81.4(3) . . ?
O8 C3 Eu1 40.9(2) . . ?
O8 C3 C15 116.5(4) . . ?
O3 C3 Eu1 147.1(3) . . ?
O3 C3 O8 124.0(4) . . ?
O3 C3 C15 119.5(4) . . ?
C15 C3 Eu1 82.5(2) . . ?
N3 C13 C9 110.9(4) . . ?
N3 C13 H13C 109.5 . . ?
N3 C13 H13D 109.5 . . ?
C9 C13 H13C 109.5 . . ?
C9 C13 H13D 109.5 . . ?
H13C C13 H13D 108.1 . . ?
N1 C7 C12 111.6(4) . . ?
N1 C7 H7A 109.3 . . ?
N1 C7 H7B 109.3 . . ?
C12 C7 H7A 109.3 . . ?
C12 C7 H7B 109.3 . . ?
H7A C7 H7B 108.0 . . ?
N3 C15 C3 111.3(4) . . ?
N3 C15 H15A 109.4 . . ?
N3 C15 H15B 109.4 . . ?
C3 C15 H15A 109.4 . . ?
C3 C15 H15B 109.4 . . ?
H15A C15 H15B 108.0 . . ?
O4 C2 Eu1 154.3(3) . . ?
O4 C2 O9 125.5(4) . . ?
O4 C2 C8 117.3(4) . . ?
O9 C2 Eu1 40.2(2) . . ?
O9 C2 C8 117.2(4) . . ?
C8 C2 Eu1 81.1(2) . . ?

loop_
_geom_bond_atom_site_label_1
_geom_bond_atom_site_label_2
_geom_bond_distance
_geom_bond_site_symmetry_2
_geom_bond_publ_flag
Eu1 O1 2.401(3) . ?
Eu1 O6 2.383(3) . ?
Eu1 O8 2.372(3) . ?
Eu1 O14 2.510(3) . ?
Eu1 O9 2.373(3) . ?
Eu1 N1 2.637(4) . ?
Eu1 N4 2.646(4) . ?
Eu1 N2 2.647(4) . ?
Eu1 N3 2.667(4) . ?
Eu1 C11 3.176(5) . ?
Eu1 C3 3.190(5) . ?
Eu1 C2 3.195(4) . ?
Sr1 Sr1 4.4434(10) 2_566 ?
Sr1 O1 2.712(3) 2_566 ?
Sr1 O10 2.552(3) . ?
Sr1 O12 2.631(3) . ?
Sr1 O14 2.883(4) 2_566 ?
Sr1 O16 2.588(3) . ?
Sr1 O2 2.871(3) 2_566 ?
Sr1 O2 2.526(3) . ?
Sr1 O11 2.553(3) 1_455 ?
Sr1 O13 2.593(3) . ?
Sr1 C12 3.137(5) 2_566 ?
O1 C12 1.271(6) . ?
O4 C2 1.249(6) . ?
O6 C11 1.278(6) . ?
O8 C3 1.288(5) . ?
O10 H10A 0.8695 . ?
O10 H10B 0.8696 . ?
O12 H12A 0.8773 . ?
O12 H12B 0.78(6) . ?
O14 H14A 0.87(6) . ?
O14 H14B 0.72(7) . ?
O16 H16A 0.8712 . ?
O16 H16B 0.81(6) . ?
O2 C12 1.243(5) . ?
O9 C2 1.266(5) . ?
O5 N6 1.246(5) . ?
O11 C11 1.236(6) . ?
O3 C3 1.236(6) . ?
O13 H13A 0.8702 . ?
O13 H13B 0.8700 . ?
N1 C6 1.485(6) . ?
N1 C9 1.492(6) . ?
N1 C7 1.479(5) . ?
O7 N6 1.252(6) . ?
N4 C14 1.481(6) . ?
N4 C17 1.486(6) . ?
N4 C5 1.476(6) . ?
O15 N6 1.247(6) . ?
N2 C4 1.490(6) . ?
N2 C8 1.480(6) . ?
N2 C16 1.488(6) . ?
N3 C10 1.491(6) . ?
N3 C13 1.485(6) . ?
N3 C15 1.481(6) . ?
C4 H4A 0.9900 . ?
C4 H4B 0.9900 . ?
C4 C10 1.515(6) . ?
C6 H6A 0.9900 . ?
C6 H6B 0.9900 . ?
C6 C5 1.520(6) . ?
C8 H8A 0.9900 . ?
C8 H8B 0.9900 . ?
C8 C2 1.526(6) . ?
C10 H10C 0.9900 . ?
C10 H10D 0.9900 . ?
C12 C7 1.513(6) . ?
C14 H14C 0.9900 . ?
C14 H14D 0.9900 . ?
C14 C11 1.524(7) . ?
C16 H16C 0.9900 . ?
C16 H16D 0.9900 . ?
C16 C17 1.504(7) . ?
C17 H17A 0.9900 . ?
C17 H17B 0.9900 . ?
C9 H9A 0.9900 . ?
C9 H9B 0.9900 . ?
C9 C13 1.510(6) . ?
C5 H5A 0.9900 . ?
C5 H5B 0.9900 . ?
C3 C15 1.511(7) . ?
C13 H13C 0.9900 . ?
C13 H13D 0.9900 . ?
C7 H7A 0.9900 . ?
C7 H7B 0.9900 . ?
C15 H15A 0.9900 . ?
C15 H15B 0.9900 . ?

loop_
_geom_torsion_atom_site_label_1
_geom_torsion_atom_site_label_2
_geom_torsion_atom_site_label_3
_geom_torsion_atom_site_label_4
_geom_torsion
_geom_torsion_site_symmetry_1
_geom_torsion_site_symmetry_2
_geom_torsion_site_symmetry_3
_geom_torsion_site_symmetry_4
_geom_torsion_publ_flag
Eu1 O1 C12 Sr1 133.1(3) . . . 2_566 ?
Eu1 O1 C12 O2 150.7(3) . . . . ?
Eu1 O1 C12 C7 -24.9(5) . . . . ?
Eu1 O6 C11 O11 141.8(4) . . . . ?
Eu1 O6 C11 C14 -36.5(5) . . . . ?
Eu1 O8 C3 O3 140.1(4) . . . . ?
Eu1 O8 C3 C15 -37.2(5) . . . . ?
Eu1 O9 C2 O4 150.7(4) . . . . ?
Eu1 O9 C2 C8 -28.6(5) . . . . ?
Eu1 N1 C6 C5 38.9(4) . . . . ?
Eu1 N1 C9 C13 45.8(4) . . . . ?
Eu1 N1 C7 C12 41.6(4) . . . . ?
Eu1 N4 C14 C11 40.2(4) . . . . ?
Eu1 N4 C17 C16 38.4(4) . . . . ?
Eu1 N4 C5 C6 47.3(4) . . . . ?
Eu1 N2 C4 C10 38.8(4) . . . . ?
Eu1 N2 C8 C2 43.2(4) . . . . ?
Eu1 N2 C16 C17 46.7(4) . . . . ?
Eu1 N3 C10 C4 46.8(4) . . . . ?
Eu1 N3 C13 C9 38.3(4) . . . . ?
Eu1 N3 C15 C3 39.3(4) . . . . ?
Eu1 C12 C7 N1 -32.1(3) . . . . ?
Eu1 C3 C15 N3 -31.2(3) . . . . ?
Sr1 O1 C12 Eu1 -133.1(3) 2_566 . . . ?
Sr1 O1 C12 O2 17.6(5) 2_566 . . . ?
Sr1 O1 C12 C7 -158.0(3) 2_566 . . . ?
Sr1 O2 C12 Eu1 26.9(7) 2_566 . . . ?
Sr1 O2 C12 Eu1 -119.8(7) . . . . ?
Sr1 O2 C12 Sr1 -146.7(7) . . . 2_566 ?
Sr1 O2 C12 O1 -16.4(4) 2_566 . . . ?
Sr1 O2 C12 O1 -163.1(5) . . . . ?
Sr1 O2 C12 C7 12.4(9) . . . . ?
Sr1 O2 C12 C7 159.1(4) 2_566 . . . ?
Sr1 O11 C11 Eu1 -25.9(9) 1_655 . . . ?
Sr1 O11 C11 O6 -80.8(6) 1_655 . . . ?
Sr1 O11 C11 C14 97.6(5) 1_655 . . . ?
Sr1 C12 C7 N1 -90.8(9) 2_566 . . . ?
O1 C12 C7 N1 -16.2(6) . . . . ?
O8 C3 C15 N3 -7.7(5) . . . . ?
O2 C12 C7 N1 168.1(4) . . . . ?
O3 C3 C15 N3 174.9(4) . . . . ?
N1 C6 C5 N4 -59.5(5) . . . . ?
N1 C9 C13 N3 -57.5(5) . . . . ?
N4 C14 C11 Eu1 -32.0(3) . . . . ?
N4 C14 C11 O6 -8.3(6) . . . . ?
N4 C14 C11 O11 173.2(4) . . . . ?
N2 C4 C10 N3 -58.3(5) . . . . ?
N2 C8 C2 Eu1 -33.9(3) . . . . ?
N2 C8 C2 O4 165.0(4) . . . . ?
N2 C8 C2 O9 -15.7(6) . . . . ?
N2 C16 C17 N4 -58.5(5) . . . . ?
C4 N2 C8 C2 165.7(3) . . . . ?
C4 N2 C16 C17 -80.0(4) . . . . ?
C6 N1 C9 C13 -79.3(5) . . . . ?
C6 N1 C7 C12 163.6(4) . . . . ?
C8 N2 C4 C10 -77.4(4) . . . . ?
C8 N2 C16 C17 159.2(4) . . . . ?
C10 N3 C13 C9 162.9(4) . . . . ?
C10 N3 C15 C3 -78.6(4) . . . . ?
C14 N4 C17 C16 -76.8(5) . . . . ?
C14 N4 C5 C6 159.5(4) . . . . ?
C16 N2 C4 C10 163.4(4) . . . . ?
C16 N2 C8 C2 -73.9(4) . . . . ?
C17 N4 C14 C11 161.5(4) . . . . ?
C17 N4 C5 C6 -78.3(5) . . . . ?
C9 N1 C6 C5 163.1(4) . . . . ?
C9 N1 C7 C12 -76.8(4) . . . . ?
C5 N4 C14 C11 -76.7(5) . . . . ?
C5 N4 C17 C16 162.4(4) . . . . ?
C13 N3 C10 C4 -79.2(5) . . . . ?
C13 N3 C15 C3 161.1(4) . . . . ?
C7 N1 C6 C5 -78.3(4) . . . . ?
C7 N1 C9 C13 160.0(4) . . . . ?
C15 N3 C10 C4 160.1(4) . . . . ?
C15 N3 C13 C9 -77.9(5) . . . . ?
